data_7154122
loop_
_publ_author_name
'Wixe, Torbj\"orn'
'Christensen, Niels Johan'
'Lidin, Sven'
'Fristrup, Peter'
'W\"arnmark, Kenneth'

_publ_section_title
;
 A short designed semi-aromatic organic nanotube - synthesis, chiroptical
 characterization, and host properties.
;
_journal_issue 44
_journal_name_full 'Organic &amp; biomolecular chemistry'
_journal_page_first 8930
_journal_page_last 8941
_journal_paper_doi 10.1039/c4ob01683a
_journal_volume 12
_journal_year 2014
_chemical_formula_sum 'C50 H43 N8 O4'
_chemical_formula_weight 819.9
_chemical_name_systematic bicyclo[3.3.1]nonane-2,6-dione
_space_group_IT_number 76
_symmetry_cell_setting tetragonal
_symmetry_Int_Tables_number 76
_symmetry_space_group_name_Hall 'P 4w'
_symmetry_space_group_name_H-M 'P 41'
_cell_angle_alpha 90
_cell_angle_beta 90
_cell_angle_gamma 90
_cell_formula_units_Z 4
_cell_length_a 13.4574(5)
_cell_length_b 13.4574(5)
_cell_length_c 23.307(2)
_cell_measurement_temperature 293
_cell_volume 4220.9(4)
_diffrn_ambient_temperature 293
_diffrn_measured_fraction_theta_full 0.98
_diffrn_measured_fraction_theta_max 0.91
_diffrn_radiation_probe x-ray
_diffrn_radiation_source 'X-ray tube'
_diffrn_radiation_type 'Mo K\a'
_diffrn_radiation_wavelength 0.71073
_diffrn_reflns_av_R_equivalents 0
_diffrn_reflns_av_unetI/netI 0.2833
_diffrn_reflns_limit_h_max 12
_diffrn_reflns_limit_h_min -11
_diffrn_reflns_limit_k_max 18
_diffrn_reflns_limit_k_min 0
_diffrn_reflns_limit_l_max 30
_diffrn_reflns_limit_l_min -31
_diffrn_reflns_number 9473
_diffrn_reflns_theta_full 27.77
_diffrn_reflns_theta_max 28.86
_diffrn_reflns_theta_min 3.03
_exptl_absorpt_coefficient_mu 0.084
_exptl_crystal_colour Transparent
_exptl_crystal_density_diffrn 1.2899
_exptl_crystal_description Platelet
_exptl_crystal_F_000 1724
_refine_diff_density_max 1.54
_refine_diff_density_min -0.61
_refine_ls_abs_structure_details '  4315 of Friedel pairs used in the refinement'
_refine_ls_extinction_method none
_refine_ls_goodness_of_fit_gt 1.71
_refine_ls_goodness_of_fit_ref 1.16
_refine_ls_hydrogen_treatment constr
_refine_ls_number_constraints 173
_refine_ls_number_parameters 249
_refine_ls_number_reflns 9473
_refine_ls_number_restraints 68
_refine_ls_R_factor_all 0.3349
_refine_ls_R_factor_gt 0.0834
_refine_ls_shift/su_max 0.0475
_refine_ls_shift/su_mean 0.0066
_refine_ls_structure_factor_coef Fsqd
_refine_ls_weighting_details w=1/(\s^2^(I)+0.0004I^2^)
_refine_ls_weighting_scheme sigma
_refine_ls_wR_factor_gt 0.1437
_refine_ls_wR_factor_ref 0.2336
_reflns_number_gt 1792
_reflns_number_total 9473
_reflns_threshold_expression I>3\s(I)
_cod_data_source_file c4ob01683a2.cif
_cod_data_source_block I
_cod_depositor_comments
;
The following automatic conversions were performed:

'_diffrn_radiation_probe' value 'X-ray' changed to 'x-ray' according
to
/usr/data/users/saulius/crontab/automatic-downloads/rss-feeds/RSC/lib/dictionaries/cif_core.dic
dictionary named 'cif_core.dic' version 2.4.2 from 2011-04-26.

Automatic conversion script
Id: cif_fix_values 2827 2014-09-09 07:05:25Z andrius 

 Adding full bibliography for 7154122.cif.
;
_cod_original_sg_symbol_Hall 'P 41'
_cod_database_code 7154122

loop_
_space_group_symop_id
_space_group_symop_operation_xyz
1 x,y,z
2 -x,-y,z+1/2
3 -y,x,z+1/4
4 y,-x,z+3/4

loop_
_atom_site_label
_atom_site_type_symbol
_atom_site_fract_x
_atom_site_fract_y
_atom_site_fract_z
_atom_site_adp_type
_atom_site_U_iso_or_equiv
_atom_site_site_symmetry_multiplicity
_atom_site_occupancy
_atom_site_calc_flag
N1_1 N 0.4379(9) 0.2277(7) -0.0170(4) Uiso 0.059(4) 4 1 d
N1_2 N 0.7253(8) -0.0612(9) 0.0101(5) Uiso 0.070(4) 4 1 d
C1_1 C 0.4673(9) 0.3080(7) 0.0150(4) Uiso 0.050(4) 4 1 d
C1_2 C 0.8089(8) -0.0426(10) -0.0217(5) Uiso 0.068(5) 4 1 d
N2_1 N 0.5492(8) 0.3855(7) 0.0976(4) Uiso 0.056(3) 4 1 d
N2_2 N 0.8862(7) 0.0452(8) -0.0999(5) Uiso 0.057(3) 4 1 d
C2_1 C 0.4323(9) 0.3982(6) -0.0059(4) Uiso 0.042(4) 4 1 d
C2_2 C 0.9025(7) -0.0693(9) -0.0017(5) Uiso 0.044(4) 4 1 d
C3_1 C 0.4572(9) 0.4826(7) 0.0253(4) Uiso 0.053(4) 4 1 d
C3_2 C 0.9853(7) -0.0389(9) -0.0326(4) Uiso 0.043(4) 4 1 d
N3_1 N 0.5981(7) 0.7193(9) -0.0452(4) Uiso 0.075(4) 4 1 d
N3_2 N 1.2255(9) 0.0915(8) 0.0425(4) Uiso 0.063(4) 4 1 d
C4_1 C 0.5214(9) 0.3045(7) 0.0658(4) Uiso 0.046(4) 4 1 d
C4_2 C 0.8027(8) 0.0117(10) -0.0723(5) Uiso 0.062(4) 4 1 d
C5_1 C 0.4232(9) 0.5888(6) 0.0106(5) Uiso 0.066(4) 4 1 d
C5_2 C 1.0837(6) -0.0696(8) -0.0041(5) Uiso 0.051(4) 4 1 d
C6_1 C 0.4658(9) 0.1389(7) 0.0068(4) Uiso 0.057(4) 4 1 d
C6_2 C 0.6357(8) -0.0276(10) -0.0098(5) Uiso 0.055(4) 4 1 d
C7_1 C 0.5245(7) 0.1282(6) 0.0554(4) Uiso 0.027(3) 4 1 d
C7_2 C 0.6255(9) 0.0155(11) -0.0636(5) Uiso 0.093(6) 4 1 d
C8_1 C 0.5483(9) 0.2120(6) 0.0874(5) Uiso 0.054(4) 4 1 d
C8_2 C 0.7113(8) 0.0459(10) -0.0918(6) Uiso 0.073(5) 4 1 d
C9_1 C 0.5161(10) 0.4727(7) 0.0740(5) Uiso 0.058(4) 4 1 d
C9_2 C 0.9794(8) 0.0178(10) -0.0824(5) Uiso 0.060(4) 4 1 d
C10_1 C 0.6940(7) 0.7221(8) -0.0649(4) Uiso 0.041(3) 4 1 d
C10_2 C 1.2365(11) 0.1783(8) 0.0726(5) Uiso 0.090(5) 4 1 d
C11_1 C 0.6721(8) 0.6317(10) 0.0403(5) Uiso 0.073(5) 4 1 d
C11_2 C 1.1402(10) 0.1751(8) -0.0313(5) Uiso 0.064(4) 4 1 d
C12_1 C 0.5494(9) 0.0223(6) 0.0759(5) Uiso 0.053(4) 4 1 d
C12_2 C 0.5232(8) 0.0478(12) -0.0867(5) Uiso 0.085(5) 4 1 d
C13_1 C 0.5530(7) 0.5637(7) 0.1078(5) Uiso 0.048(3) 4 1 d
C13_2 C 1.0676(8) 0.0616(7) -0.1160(6) Uiso 0.087(5) 4 1 d
C14_1 C 0.5505(8) -0.0601(8) 0.0301(4) Uiso 0.051(4) 4 1 d
C14_2 C 0.4520(10) 0.0514(7) -0.0351(4) Uiso 0.063(5) 4 1 d
C15 C 0.4528(8) -0.0492(9) -0.0036(6) Uiso 0.055(3) 4 1 d
C16_1 C 0.4927(8) 0.6700(9) 0.0343(5) Uiso 0.063(5) 4 1 d
C16_2 C 1.1720(9) -0.0190(8) -0.0343(5) Uiso 0.074(5) 4 1 d
C17_1 C 0.5973(7) 0.6753(10) 0.0078(4) Uiso 0.056(4) 4 1 d
C17_2 C 1.1770(10) 0.0866(8) -0.0091(5) Uiso 0.060(4) 4 1 d
C18_1 C 0.7625(8) 0.6340(10) 0.0115(5) Uiso 0.067(4) 4 1 d
C18_2 C 1.1467(11) 0.2662(9) -0.0035(5) Uiso 0.102(6) 4 1 d
C19_1 C 0.7789(8) 0.6804(11) -0.0410(5) Uiso 0.087(5) 4 1 d
C19_2 C 1.1983(10) 0.2644(8) 0.0482(5) Uiso 0.064(4) 4 1 d
C20_1 C 0.8718(9) 0.6894(11) -0.0666(6) Uiso 0.100(6) 4 1 d
N20_2 N 1.1965(12) 0.3545(9) 0.0757(6) Uiso 0.135(6) 4 1 d
C21_1 C 0.4948(12) 0.6613(9) 0.1001(5) Uiso 0.116(7) 4 1 d
C21_2 C 1.1535(9) -0.0082(9) -0.0992(5) Uiso 0.062(5) 4 1 d
C22_1 C 0.6646(8) 0.5857(10) 0.1006(5) Uiso 0.084(5) 4 1 d
C22_2 C 1.0910(9) 0.1646(9) -0.0906(4) Uiso 0.063(4) 4 1 d
C23_1 C 0.7030(10) 0.7684(10) -0.1180(5) Uiso 0.082(4) 4 1 d
C23_2 C 1.2889(9) 0.1743(9) 0.1240(5) Uiso 0.064(4) 4 1 d
C24_1 C 0.7919(9) 0.7737(12) -0.1482(7) Uiso 0.113(6) 4 1 d
N24_2 N 1.2914(10) 0.2674(9) 0.1478(6) Uiso 0.115(5) 4 1 d
C25_1 C 0.8745(12) 0.7361(11) -0.1197(6) Uiso 0.108(6) 4 1 d
C25_2 C 1.2524(10) 0.3525(11) 0.1248(6) Uiso 0.100(6) 4 1 d
O1_1 O 0.6174(10) 0.8134(10) -0.1446(6) Uiso 0.172(5) 4 1 d
C26_1 C 0.6035(16) 0.8789(17) -0.1968(10) Uiso 0.256(10) 4 1 d
H1c2_1 H 0.392889 0.401983 -0.040122 Uiso 0.05 4 1 d
H1c2_2 H 0.909684 -0.107897 0.032714 Uiso 0.053 4 1 d
H1c5_1 H 0.357191 0.599251 0.024934 Uiso 0.0792 4 1 d
H2c5_1 H 0.417829 0.5957 -0.030281 Uiso 0.0792 4 1 d
H1c5_2 H 1.082792 -0.050653 0.035606 Uiso 0.0613 4 1 d
H2c5_2 H 1.091243 -0.140476 -0.006384 Uiso 0.0613 4 1 d
H1c8_1 H 0.582344 0.206222 0.123409 Uiso 0.0653 4 1 d
H1c8_2 H 0.707462 0.08974 -0.124255 Uiso 0.088 4 1 d
H1c12_1 H 0.505032 0.003924 0.106383 Uiso 0.0632 4 1 d
H2c12_1 H 0.61173 0.022877 0.095907 Uiso 0.0632 4 1 d
H1c12_2 H 0.528421 0.112797 -0.103368 Uiso 0.1024 4 1 d
H2c12_2 H 0.49982 -0.000353 -0.113897 Uiso 0.1024 4 1 d
H1c13_1 H 0.540004 0.541233 0.146188 Uiso 0.0572 4 1 d
H1c13_2 H 1.056298 0.067213 -0.156538 Uiso 0.1049 4 1 d
H1c14_1 H 0.557768 -0.126393 0.044787 Uiso 0.0613 4 1 d
H1c14_2 H 0.387596 0.063924 -0.051276 Uiso 0.0759 4 1 d
H1c15 H 0.447463 -0.102049 -0.031076 Uiso 0.0655 4 1 d
H2c15 H 0.397629 -0.052207 0.022476 Uiso 0.0655 4 1 d
H1c16_1 H 0.465045 0.732606 0.022689 Uiso 0.0754 4 1 d
H1c16_2 H 1.231333 -0.057357 -0.028819 Uiso 0.0884 4 1 d
H1c18_1 H 0.81789 0.600978 0.029137 Uiso 0.0803 4 1 d
H1c18_2 H 1.117741 0.325821 -0.018726 Uiso 0.1223 4 1 d
H1c20_1 H 0.930951 0.664717 -0.048475 Uiso 0.1205 4 1 d
H1c21_1 H 0.428305 0.652859 0.114249 Uiso 0.1388 4 1 d
H2c21_1 H 0.53249 0.715375 0.115886 Uiso 0.1388 4 1 d
H1c21_2 H 1.142559 -0.072582 -0.115735 Uiso 0.0742 4 1 d
H2c21_2 H 1.213513 0.013432 -0.117684 Uiso 0.0742 4 1 d
H1c22_1 H 0.68491 0.633752 0.128715 Uiso 0.1013 4 1 d
H2c22_1 H 0.701211 0.524535 0.101646 Uiso 0.1013 4 1 d
H1c22_2 H 1.127212 0.203178 -0.118193 Uiso 0.0751 4 1 d
H2c22_2 H 1.032559 0.205402 -0.092142 Uiso 0.0751 4 1 d
H1c23_2 H 1.318641 0.115814 0.140151 Uiso 0.0771 4 1 d
H1c24_1 H 0.795999 0.801441 -0.186052 Uiso 0.1357 4 1 d
H1c25_1 H 0.93799 0.742771 -0.138132 Uiso 0.1291 4 1 d
H1c25_2 H 1.264796 0.414231 0.144205 Uiso 0.1203 4 1 d
H1c26_1 H 0.535499 0.900255 -0.198856 Uiso 0.3066 4 1 d
H2c26_1 H 0.646075 0.935841 -0.19379 Uiso 0.3066 4 1 d
H3c26_1 H 0.619976 0.842034 -0.230714 Uiso 0.3066 4 1 d
O2 O 0.6226(15) -0.1230(16) 0.2952(11) Uiso 0.291(10) 4 1 d
O3 O 0.3374(10) 0.2425(10) -0.1204(6) Uiso 0.138(5) 4 1 d
O4 O 0.7538(17) -0.1634(16) 0.1080(9) Uiso 0.272(10) 4 1 d
C96 C 0.634(3) -0.177(3) 0.240(2) Uiso 0.51(3) 4 1 d
C97 C 0.7370(17) -0.1804(15) 0.2538(13) Uiso 0.256(14) 4 1 d
H1c96 H 0.605521 -0.24192 0.243997 Uiso 0.6074 4 1 d
H2c96 H 0.623029 -0.131537 0.209131 Uiso 0.6074 4 1 d
H1c97 H 0.750451 -0.238252 0.276599 Uiso 0.307 4 1 d
H2c97 H 0.774765 -0.183668 0.218861 Uiso 0.307 4 1 d
H3c97 H 0.755399 -0.121908 0.274785 Uiso 0.307 4 1 d

loop_
_atom_type_symbol
_atom_type_scat_dispersion_real
_atom_type_scat_dispersion_imag
_atom_type_scat_source
_atom_type_scat_Cromer_Mann_a1
_atom_type_scat_Cromer_Mann_b1
_atom_type_scat_Cromer_Mann_a2
_atom_type_scat_Cromer_Mann_b2
_atom_type_scat_Cromer_Mann_a3
_atom_type_scat_Cromer_Mann_b3
_atom_type_scat_Cromer_Mann_a4
_atom_type_scat_Cromer_Mann_b4
_atom_type_scat_Cromer_Mann_c
C 0.0033 0.0016 'International Tables Vol C tables 4.2.6.8 and 6.1.1.4' 2.31 20.843901 1.02 10.2075 1.5886 0.5687 0.865 51.651199 0.2156
H 0.0000 0.0000 'International Tables Vol C tables 4.2.6.8 and 6.1.1.4' 0.493002 10.5109 0.322912 26.1257 0.140191 3.14236 0.04081 57.799702 0.003038
N 0.0061 0.0033 'International Tables Vol C tables 4.2.6.8 and 6.1.1.4' 12.2126 0.0057 3.1322 9.8933 2.0125 28.997499 1.1663 0.5826 -11.529
O 0.0106 0.0060 'International Tables Vol C tables 4.2.6.8 and 6.1.1.4' 3.0485 13.2771 2.2868 5.7011 1.5463 0.3239 0.867 32.908901 0.2508

loop_
_geom_angle_atom_site_label_1
_geom_angle_atom_site_label_2
_geom_angle_atom_site_label_3
_geom_angle
C1_1 N1_1 C6_1 112.8(9)
C1_2 N1_2 C6_2 118.7(11)
N1_1 C1_1 C2_1 113.6(9)
N1_1 C1_1 C4_1 126.0(9)
C2_1 C1_1 C4_1 120.3(9)
N1_2 C1_2 C2_2 121.0(11)
N1_2 C1_2 C4_2 120.4(10)
C2_2 C1_2 C4_2 118.3(10)
C4_1 N2_1 C9_1 112.0(9)
C4_2 N2_2 C9_2 121.5(11)
C1_1 C2_1 C3_1 116.7(9)
C1_1 C2_1 H1c2_1 121.7(9)
C3_1 C2_1 H1c2_1 121.7(9)
C1_2 C2_2 C3_2 118.5(11)
C1_2 C2_2 H1c2_2 120.7(10)
C3_2 C2_2 H1c2_2 120.8(9)
C2_1 C3_1 C5_1 124.8(9)
C2_1 C3_1 C9_1 119.1(9)
C5_1 C3_1 C9_1 116.1(9)
C2_2 C3_2 C5_2 112.8(9)
C2_2 C3_2 C9_2 123.3(9)
C5_2 C3_2 C9_2 123.8(9)
C10_1 N3_1 C17_1 108.7(9)
C10_2 N3_2 C17_2 122.8(10)
C1_1 C4_1 N2_1 125.2(9)
C1_1 C4_1 C8_1 118.3(9)
N2_1 C4_1 C8_1 116.4(9)
C1_2 C4_2 N2_2 121.5(10)
C1_2 C4_2 C8_2 120.3(11)
N2_2 C4_2 C8_2 117.6(11)
C3_1 C5_1 C16_1 113.5(9)
C3_1 C5_1 H1c5_1 109.5(9)
C3_1 C5_1 H2c5_1 109.5(8)
C16_1 C5_1 H1c5_1 109.5(9)
C16_1 C5_1 H2c5_1 109.4(9)
H1c5_1 C5_1 H2c5_1 105.2(11)
C3_2 C5_2 C16_2 110.4(9)
C3_2 C5_2 H1c5_2 109.5(8)
C3_2 C5_2 H2c5_2 109.5(9)
C16_2 C5_2 H1c5_2 109.5(9)
C16_2 C5_2 H2c5_2 109.4(9)
H1c5_2 C5_2 H2c5_2 108.6(11)
N1_1 C6_1 C7_1 125.2(9)
N1_1 C6_1 C14_2 112.1(8)
C7_1 C6_1 C14_2 120.4(9)
N1_2 C6_2 C7_2 122.1(11)
N1_2 C6_2 C14_1 110.9(10)
C7_2 C6_2 C14_1 126.2(10)
C6_1 C7_1 C8_1 119.0(8)
C6_1 C7_1 C12_1 118.2(8)
C8_1 C7_1 C12_1 122.3(9)
C6_2 C7_2 C8_2 117.9(11)
C6_2 C7_2 C12_2 121.5(10)
C8_2 C7_2 C12_2 119.6(11)
C4_1 C8_1 C7_1 118.2(10)
C4_1 C8_1 H1c8_1 120.9(9)
C7_1 C8_1 H1c8_1 120.9(8)
C4_2 C8_2 C7_2 118.9(12)
C4_2 C8_2 H1c8_2 120.6(11)
C7_2 C8_2 H1c8_2 120.6(11)
N2_1 C9_1 C3_1 126.5(9)
N2_1 C9_1 C13_1 111.8(10)
C3_1 C9_1 C13_1 121.7(9)
N2_2 C9_2 C3_2 116.6(10)
N2_2 C9_2 C13_2 116.8(10)
C3_2 C9_2 C13_2 126.2(10)
N3_1 C10_1 C19_1 129.0(10)
N3_1 C10_1 C23_1 113.1(10)
C19_1 C10_1 C23_1 117.8(10)
N3_2 C10_2 C19_2 117.5(11)
N3_2 C10_2 C23_2 117.6(11)
C19_2 C10_2 C23_2 124.9(11)
C17_1 C11_1 C18_1 111.2(10)
C17_1 C11_1 C22_1 128.3(10)
C18_1 C11_1 C22_1 120.5(10)
C17_2 C11_2 C18_2 124.1(11)
C17_2 C11_2 C22_2 114.1(10)
C18_2 C11_2 C22_2 121.8(10)
C7_1 C12_1 C14_1 117.0(9)
C7_1 C12_1 H1c12_1 109.4(9)
C7_1 C12_1 H2c12_1 109.5(8)
C14_1 C12_1 H1c12_1 109.5(8)
C14_1 C12_1 H2c12_1 109.5(9)
H1c12_1 C12_1 H2c12_1 100.7(11)
C7_2 C12_2 C14_2 107.0(9)
C7_2 C12_2 H1c12_2 109.5(11)
C7_2 C12_2 H2c12_2 109.5(13)
C14_2 C12_2 H1c12_2 109.5(12)
C14_2 C12_2 H2c12_2 109.5(11)
H1c12_2 C12_2 H2c12_2 111.8(12)
C9_1 C13_1 C21_1 117.1(9)
C9_1 C13_1 C22_1 114.3(9)
C9_1 C13_1 H1c13_1 99.7(8)
C21_1 C13_1 C22_1 108.6(9)
C21_1 C13_1 H1c13_1 106.5(9)
C22_1 C13_1 H1c13_1 109.9(9)
C9_2 C13_2 C21_2 102.5(9)
C9_2 C13_2 C22_2 107.9(10)
C9_2 C13_2 H1c13_2 114.1(10)
C21_2 C13_2 C22_2 107.3(9)
C21_2 C13_2 H1c13_2 114.7(10)
C22_2 C13_2 H1c13_2 109.9(9)
C6_2 C14_1 C12_1 102.8(9)
C6_2 C14_1 C15 107.5(9)
C6_2 C14_1 H1c14_1 113.8(10)
C12_1 C14_1 C15 106.1(9)
C12_1 C14_1 H1c14_1 115.0(9)
C15 C14_1 H1c14_1 110.9(10)
C6_1 C14_2 C12_2 116.4(10)
C6_1 C14_2 C15 111.6(8)
C6_1 C14_2 H1c14_2 102.9(9)
C12_2 C14_2 C15 109.9(10)
C12_2 C14_2 H1c14_2 105.1(8)
C15 C14_2 H1c14_2 110.4(10)
C14_1 C15 C14_2 109.5(9)
C14_1 C15 H1c15 109.5(10)
C14_1 C15 H2c15 109.5(12)
C14_2 C15 H1c15 109.4(12)
C14_2 C15 H2c15 109.5(10)
H1c15 C15 H2c15 109.5(11)
C5_1 C16_1 C17_1 116.4(10)
C5_1 C16_1 C21_1 108.3(10)
C5_1 C16_1 H1c16_1 106.6(9)
C17_1 C16_1 C21_1 112.8(10)
C17_1 C16_1 H1c16_1 101.6(10)
C21_1 C16_1 H1c16_1 110.8(11)
C5_2 C16_2 C17_2 105.5(9)
C5_2 C16_2 C21_2 111.5(10)
C5_2 C16_2 H1c16_2 110.1(10)
C17_2 C16_2 C21_2 107.1(9)
C17_2 C16_2 H1c16_2 114.2(11)
C21_2 C16_2 H1c16_2 108.4(10)
N3_1 C17_1 C11_1 131.9(9)
N3_1 C17_1 C16_1 112.9(9)
C11_1 C17_1 C16_1 115.1(9)
N3_2 C17_2 C11_2 117.1(10)
N3_2 C17_2 C16_2 113.6(10)
C11_2 C17_2 C16_2 129.3(11)
C11_1 C18_1 C19_1 125.0(11)
C11_1 C18_1 H1c18_1 117.5(12)
C19_1 C18_1 H1c18_1 117.5(11)
C11_2 C18_2 C19_2 114.8(11)
C11_2 C18_2 H1c18_2 122.7(12)
C19_2 C18_2 H1c18_2 122.5(12)
C10_1 C19_1 C18_1 113.8(10)
C10_1 C19_1 C20_1 122.1(11)
C18_1 C19_1 C20_1 124.0(11)
C10_2 C19_2 C18_2 123.6(11)
C10_2 C19_2 N20_2 123.5(12)
C18_2 C19_2 N20_2 112.4(11)
C19_1 C20_1 C25_1 116.4(12)
C19_1 C20_1 H1c20_1 121.8(13)
C25_1 C20_1 H1c20_1 121.8(13)
C19_2 N20_2 C25_2 111.3(12)
C13_1 C21_1 C16_1 101.0(9)
C13_1 C21_1 H1c21_1 109.5(10)
C13_1 C21_1 H2c21_1 109.5(13)
C16_1 C21_1 H1c21_1 109.5(12)
C16_1 C21_1 H2c21_1 109.5(11)
H1c21_1 C21_1 H2c21_1 116.8(13)
C13_2 C21_2 C16_2 115.4(10)
C13_2 C21_2 H1c21_2 109.5(10)
C13_2 C21_2 H2c21_2 109.4(11)
C16_2 C21_2 H1c21_2 109.5(10)
C16_2 C21_2 H2c21_2 109.5(11)
H1c21_2 C21_2 H2c21_2 102.9(11)
C11_1 C22_1 C13_1 103.9(9)
C11_1 C22_1 H1c22_1 109.5(12)
C11_1 C22_1 H2c22_1 109.5(10)
C13_1 C22_1 H1c22_1 109.4(10)
C13_1 C22_1 H2c22_1 109.5(11)
H1c22_1 C22_1 H2c22_1 114.5(11)
C11_2 C22_2 C13_2 121.1(10)
C11_2 C22_2 H1c22_2 109.5(11)
C11_2 C22_2 H2c22_2 109.5(9)
C13_2 C22_2 H1c22_2 109.5(9)
C13_2 C22_2 H2c22_2 109.5(10)
H1c22_2 C22_2 H2c22_2 94.7(10)
C10_1 C23_1 C24_1 123.3(12)
C10_1 C23_1 O1_1 120.1(11)
C24_1 C23_1 O1_1 116.6(12)
C10_2 C23_2 N24_2 109.0(11)
C10_2 C23_2 H1c23_2 125.5(12)
N24_2 C23_2 H1c23_2 125.5(12)
C23_1 C24_1 C25_1 115.3(14)
C23_1 C24_1 H1c24_1 122.3(13)
C25_1 C24_1 H1c24_1 122.3(13)
C23_2 N24_2 C25_2 126.6(13)
C20_1 C25_1 C24_1 124.7(14)
C20_1 C25_1 H1c25_1 117.7(14)
C24_1 C25_1 H1c25_1 117.6(14)
N20_2 C25_2 N24_2 123.6(13)
N20_2 C25_2 H1c25_2 118.2(14)
N24_2 C25_2 H1c25_2 118.2(13)
C23_1 O1_1 C26_1 133.5(14)
O1_1 C26_1 H1c26_1 109.4(19)
O1_1 C26_1 H2c26_1 109.4(19)
O1_1 C26_1 H3c26_1 109.4(19)
H1c26_1 C26_1 H2c26_1 109(2)
H1c26_1 C26_1 H3c26_1 110(2)
H2c26_1 C26_1 H3c26_1 110(2)
O2 C96 C97 85(3)
O2 C96 H1c96 109(4)
O2 C96 H2c96 109(3)
C97 C96 H1c96 110(3)
C97 C96 H2c96 110(4)
H1c96 C96 H2c96 126(5)
C96 C97 H1c97 110(3)
C96 C97 H2c97 109(3)
C96 C97 H3c97 110(2)
H1c97 C97 H2c97 109(2)
H1c97 C97 H3c97 110(3)
H2c97 C97 H3c97 109(2)

loop_
_geom_bond_atom_site_label_1
_geom_bond_atom_site_label_2
_geom_bond_distance
N1_1 C1_1 1.371(14)
N1_1 C6_1 1.370(14)
N1_2 C1_2 1.370(16)
N1_2 C6_2 1.369(16)
C1_1 C2_1 1.390(13)
C1_1 C4_1 1.391(14)
C1_2 C2_2 1.390(15)
C1_2 C4_2 1.390(17)
N2_1 C4_1 1.370(14)
N2_1 C9_1 1.370(14)
N2_2 C4_2 1.371(15)
N2_2 C9_2 1.369(15)
C2_1 C3_1 1.390(13)
C2_1 H1c2_1 0.959(10)
C2_2 C3_2 1.388(14)
C2_2 H1c2_2 0.960(12)
C3_1 C5_1 1.539(13)
C3_1 C9_1 1.391(16)
C3_2 C5_2 1.538(13)
C3_2 C9_2 1.391(16)
N3_1 C10_1 1.370(13)
N3_1 C17_1 1.370(14)
N3_2 C10_2 1.371(15)
N3_2 C17_2 1.370(16)
C4_1 C8_1 1.391(13)
C4_2 C8_2 1.390(16)
C5_1 C16_1 1.541(15)
C5_1 H1c5_1 0.959(12)
C5_1 H2c5_1 0.960(12)
C5_2 C16_2 1.540(15)
C5_2 H1c5_2 0.960(12)
C5_2 H2c5_2 0.961(11)
C6_1 C7_1 1.388(14)
C6_1 C14_2 1.541(13)
C6_2 C7_2 1.388(17)
C6_2 C14_1 1.540(15)
C7_1 C8_1 1.389(13)
C7_1 C12_1 1.540(12)
C7_2 C8_2 1.390(17)
C7_2 C12_2 1.541(17)
C8_1 H1c8_1 0.959(12)
C8_2 H1c8_2 0.961(14)
C9_1 C13_1 1.538(15)
C9_2 C13_2 1.539(16)
C10_1 C19_1 1.389(15)
C10_1 C23_1 1.391(15)
C10_2 C19_2 1.389(16)
C10_2 C23_2 1.391(17)
C11_1 C17_1 1.390(15)
C11_1 C18_1 1.390(16)
C11_1 C22_1 1.539(17)
C11_2 C17_2 1.390(16)
C11_2 C18_2 1.389(16)
C11_2 C22_2 1.539(16)
C12_1 C14_1 1.539(14)
C12_1 H1c12_1 0.960(12)
C12_1 H2c12_1 0.960(12)
C12_2 C14_2 1.538(16)
C12_2 H1c12_2 0.960(15)
C12_2 H2c12_2 0.960(14)
C13_1 C21_1 1.540(16)
C13_1 C22_1 1.540(14)
C13_1 H1c13_1 0.960(11)
C13_2 C21_2 1.540(16)
C13_2 C22_2 1.540(16)
C13_2 H1c13_2 0.960(14)
C14_1 C15 1.539(16)
C14_1 H1c14_1 0.961(11)
C14_2 C15 1.540(16)
C14_2 H1c14_2 0.960(13)
C15 H1c15 0.960(13)
C15 H2c15 0.960(12)
C16_1 C17_1 1.539(14)
C16_1 C21_1 1.538(16)
C16_1 H1c16_1 0.960(12)
C16_2 C17_2 1.539(15)
C16_2 C21_2 1.540(16)
C16_2 H1c16_2 0.959(12)
C18_1 C19_1 1.391(17)
C18_1 H1c18_1 0.960(12)
C18_2 C19_2 1.391(17)
C18_2 H1c18_2 0.960(13)
C19_1 C20_1 1.391(17)
C19_2 N20_2 1.372(17)
C20_1 C25_1 1.39(2)
C20_1 H1c20_1 0.960(13)
N20_2 C25_2 1.37(2)
C21_1 H1c21_1 0.960(16)
C21_1 H2c21_1 0.960(13)
C21_2 H1c21_2 0.960(12)
C21_2 H2c21_2 0.961(12)
C22_1 H1c22_1 0.960(12)
C22_1 H2c22_1 0.960(13)
C22_2 H1c22_2 0.959(11)
C22_2 H2c22_2 0.960(12)
C23_1 C24_1 1.390(19)
C23_1 O1_1 1.442(19)
C23_2 N24_2 1.371(17)
C23_2 H1c23_2 0.960(12)
C24_1 C25_1 1.39(2)
C24_1 H1c24_1 0.960(16)
N24_2 C25_2 1.369(19)
C25_1 H1c25_1 0.961(16)
C25_2 H1c25_2 0.960(15)
O1_1 C26_1 1.51(3)
C26_1 H1c26_1 0.96(2)
C26_1 H2c26_1 0.96(2)
C26_1 H3c26_1 0.96(2)
O2 C96 1.49(5)
C96 C97 1.42(5)
C96 H1c96 0.96(4)
C96 H2c96 0.96(4)
C97 H1c97 0.96(2)
C97 H2c97 0.96(3)
C97 H3c97 0.96(2)

loop_
_jana_cell_twin_matrix_id
_jana_cell_twin_volume_fraction
_jana_cell_twin_matrix_1_1
_jana_cell_twin_matrix_1_2
_jana_cell_twin_matrix_1_3
_jana_cell_twin_matrix_2_1
_jana_cell_twin_matrix_2_2
_jana_cell_twin_matrix_2_3
_jana_cell_twin_matrix_3_1
_jana_cell_twin_matrix_3_2
_jana_cell_twin_matrix_3_3
1 0.5 1 0 0 0 1 0 0 0 1
2 0.5 1 0 0 0 -1 0 0 0 -1
